data_7717942
loop_
_publ_author_name
'Trifonov, Alexander A.'
'Selikhov, Alexander N.'
'Nelyubina, Yulia'
'Aysin, Rinat R.'

_publ_section_title
;
 Low coordinate potassium alkoxide - an efficient trap for arenes: the
 role of \hn non-covalent bonding in substrate activation for C-H bond
 metalation
;
_journal_name_full 'Dalton Transactions'
_journal_paper_doi 10.1039/D4DT03326D
_journal_year 2025
_chemical_formula_moiety 'C74 H96 K2 N6 O2, C6 H6'
_chemical_formula_sum 'C80 H102 K2 N6 O2'
_chemical_formula_weight 1257.87
_space_group_crystal_system triclinic
_space_group_IT_number 2
_space_group_name_Hall '-P 1'
_space_group_name_H-M_alt 'P -1'
_atom_sites_solution_hydrogens geom
_atom_sites_solution_primary dual
_audit_creation_date 2024-03-26
_audit_creation_method
;
Olex2 1.3
(compiled 2020.11.12 svn.r5f609507 for OlexSys, GUI svn.r6408)
;
_audit_update_record
;
2024-03-26 deposited with the CCDC.	2024-12-30 downloaded from the CCDC.
;
_cell_angle_alpha 113.3940(10)
_cell_angle_beta 92.4760(10)
_cell_angle_gamma 105.2320(10)
_cell_formula_units_Z 1
_cell_length_a 9.4334(2)
_cell_length_b 13.5138(3)
_cell_length_c 16.9113(4)
_cell_measurement_reflns_used 6497
_cell_measurement_temperature 100
_cell_measurement_theta_max 30.49
_cell_measurement_theta_min 2.27
_cell_volume 1882.46(8)
_computing_molecular_graphics 'Olex2 1.3 (Dolomanov et al., 2009)'
_computing_publication_material 'Olex2 1.3 (Dolomanov et al., 2009)'
_computing_structure_refinement 'XL  (Sheldrick, 2008)'
_computing_structure_solution 'SHELXT 2014/4 (Sheldrick, 2014)'
_diffrn_ambient_temperature 100
_diffrn_measured_fraction_theta_full 0.996
_diffrn_measured_fraction_theta_max 0.997
_diffrn_measurement_device_type 'Bruker Quest D8'
_diffrn_measurement_method '\f and \w scans'
_diffrn_radiation_monochromator graphite
_diffrn_radiation_type MoK\a
_diffrn_radiation_wavelength 0.71073
_diffrn_reflns_av_R_equivalents 0.0445
_diffrn_reflns_av_unetI/netI 0.0638
_diffrn_reflns_Laue_measured_fraction_full 0.996
_diffrn_reflns_Laue_measured_fraction_max 0.997
_diffrn_reflns_limit_h_max 9
_diffrn_reflns_limit_h_min -12
_diffrn_reflns_limit_k_max 17
_diffrn_reflns_limit_k_min -17
_diffrn_reflns_limit_l_max 22
_diffrn_reflns_limit_l_min -22
_diffrn_reflns_number 22735
_diffrn_reflns_point_group_measured_fraction_full 0.996
_diffrn_reflns_point_group_measured_fraction_max 0.997
_diffrn_reflns_theta_full 25.242
_diffrn_reflns_theta_max 28.000
_diffrn_reflns_theta_min 2.269
_diffrn_source_current 1.4
_diffrn_source_power 0.07
_diffrn_source_voltage 50.0
_diffrn_standards_number 0
_exptl_absorpt_coefficient_mu 0.174
_exptl_absorpt_correction_T_max 0.4330
_exptl_absorpt_correction_T_min 0.3656
_exptl_absorpt_correction_type multi-scan
_exptl_absorpt_process_details
;
SADABS-2016/2 (Bruker,2016/2) was used for absorption correction.
wR2(int) was 0.1120 before and 0.0506 after correction.
The Ratio of minimum to maximum transmission is 0.8443.
The \l/2 correction factor is Not present.
;
_exptl_crystal_colour colourless
_exptl_crystal_colour_primary colourless
_exptl_crystal_density_diffrn 1.110
_exptl_crystal_description plate
_exptl_crystal_F_000 678
_exptl_crystal_size_max 0.25
_exptl_crystal_size_mid 0.15
_exptl_crystal_size_min 0.01
_refine_diff_density_max 1.773
_refine_diff_density_min -1.703
_refine_diff_density_rms 0.080
_refine_ls_extinction_method none
_refine_ls_goodness_of_fit_ref 1.023
_refine_ls_hydrogen_treatment constr
_refine_ls_matrix_type full
_refine_ls_number_parameters 425
_refine_ls_number_reflns 9074
_refine_ls_number_restraints 102
_refine_ls_restrained_S_all 1.173
_refine_ls_R_factor_all 0.0934
_refine_ls_R_factor_gt 0.0721
_refine_ls_shift/su_max 0.001
_refine_ls_shift/su_mean 0.000
_refine_ls_structure_factor_coef Fsqd
_refine_ls_weighting_details 'w=1/[\s^2^(Fo^2^)+(0.0928P)^2^+2.4199P] where P=(Fo^2^+2Fc^2^)/3'
_refine_ls_weighting_scheme calc
_refine_ls_wR_factor_gt 0.1831
_refine_ls_wR_factor_ref 0.1994
_reflns_Friedel_coverage 0.000
_reflns_number_gt 6848
_reflns_number_total 9074
_reflns_threshold_expression 'I > 2\s(I)'
_cod_data_source_file d4dt03326d2.cif
_cod_data_source_block a
_cod_original_cell_volume 1882.46(7)
_cod_database_code 7717942
_shelxl_version_number 2014/6
_shelx_space_group_comment
;
The symmetry employed for this shelxl refinement is uniquely defined
by the following loop, which should always be used as a source of
symmetry information in preference to the above space-group names.
They are only intended as comments.
;
_shelx_estimated_absorpt_t_max 0.998
_shelx_estimated_absorpt_t_min 0.958
_olex2_refinement_description
;
1. Fixed Uiso
 At 1.2 times of:
  All C(H) groups, All C(H,H) groups, All C(H,H,H,H) groups
2. Restrained distances
 C2S-C3S = C1S-C2S
 1.39 with sigma of 0.005
 C3S-C2S = C2S-C1S = C3S_$1-C1S
 1.45 with sigma of 0.005
 N1'-C8 \\sim N1-C8
 with sigma of 0.02
 N1'-C13' \\sim N1-C13
 with sigma of 0.02
 C13-C12 \\sim C12'-C13'
 with sigma of 0.02
 N1-C9 \\sim N1'-C9'
 with sigma of 0.02
 C11'-C12' \\sim C12-C11
 with sigma of 0.02
 C11'-C10' \\sim C10-C11
 with sigma of 0.02
 C9-C10 \\sim C10'-C9'
 with sigma of 0.02
 N1-C8 \\sim N1'-C8
 with sigma of 0.02
3. Uiso/Uaniso restraints and constraints
Uanis(C3S) \\sim Ueq, Uanis(C2S) \\sim Ueq, Uanis(C1S) \\sim Ueq: with sigma of
0.005 and sigma for terminal atoms of 0.01
Uanis(N1') \\sim Ueq, Uanis(C9') \\sim Ueq, Uanis(C13') \\sim Ueq, Uanis(C12')
\\sim Ueq, Uanis(C10') \\sim Ueq, Uanis(C11') \\sim Ueq, Uanis(N1) \\sim Ueq,
Uanis(C9) \\sim Ueq, Uanis(C13) \\sim Ueq, Uanis(C12) \\sim Ueq, Uanis(C10)
\\sim Ueq, Uanis(C11) \\sim Ueq: with sigma of 0.005 and sigma for terminal
atoms of 0.01
Uanis(N1) = Uanis(N1')
Uanis(C10) = Uanis(C10')
Uanis(C12) = Uanis(C12')
Uanis(C13') = Uanis(C13)
Uanis(C11) = Uanis(C11')
Uanis(C9) = Uanis(C9')
4. Others
 Sof(H8BC)=Sof(H8BD)=Sof(N1)=Sof(C9)=Sof(H9A)=Sof(H9B)=Sof(C10)=Sof(H10C)=
 Sof(H10D)=Sof(C11)=Sof(H11C)=Sof(H11D)=Sof(C12)=Sof(H12C)=Sof(H12D)=Sof(C13)=
 Sof(H13C)=Sof(H13D)=1-FVAR(1)
 Sof(H8AA)=Sof(H8AB)=Sof(N1')=Sof(C9')=Sof(H9'A)=Sof(H9'B)=Sof(C10')=Sof(H10A)=
 Sof(H10B)=Sof(C11')=Sof(H11A)=Sof(H11B)=Sof(C12')=Sof(H12A)=Sof(H12B)=
 Sof(C13')=Sof(H13A)=Sof(H13B)=FVAR(1)
5.a Secondary CH2 refined with riding coordinates:
 C8(H8AA,H8AB), C8(H8BC,H8BD), C20(H20A,H20B), C21(H21A,H21B), C22(H22A,H22B),
 C23(H23A,H23B), C24(H24A,H24B), C25(H25A,H25B), C32(H32A,H32B), C33(H33A,H33B),
  C34(H34A,H34B), C35(H35A,H35B), C36(H36A,H36B), C37(H37A,H37B), C9'(H9'A,
 H9'B), C10'(H10A,H10B), C11'(H11A,H11B), C12'(H12A,H12B), C13'(H13A,H13B),
 C9(H9A,H9B), C10(H10C,H10D), C11(H11C,H11D), C12(H12C,H12D), C13(H13C,H13D)
5.b Aromatic/amide H refined with riding coordinates:
 C4(H4), C5(H5), C6(H6), C7(H7), C16(H16), C17(H17), C18(H18), C19(H19),
 C28(H28), C29(H29), C30(H30), C31(H31), C1S(H1S), C2S(H2S), C3S(H3S)
;
_smtbx_masks_void_probe_radius 1.2
_smtbx_masks_void_truncation_radius 1.2
_olex2_submission_special_instructions 'No special instructions were received'

loop_
_space_group_symop_operation_xyz
'x, y, z'
'-x, -y, -z'

loop_
_atom_site_label
_atom_site_type_symbol
_atom_site_fract_x
_atom_site_fract_y
_atom_site_fract_z
_atom_site_U_iso_or_equiv
_atom_site_adp_type
_atom_site_occupancy
_atom_site_site_symmetry_order
_atom_site_calc_flag
_atom_site_refinement_flags_posn
_atom_site_refinement_flags_adp
_atom_site_refinement_flags_occupancy
_atom_site_disorder_assembly
_atom_site_disorder_group
K1 K 0.33463(6) 0.54913(5) 0.50721(4) 0.01997(15) Uani 1 1 d . . . . .
O1 O 0.43120(18) 0.42879(14) 0.56144(11) 0.0165(3) Uani 1 1 d . . . . .
N2 N 0.7423(2) 0.77327(18) 0.73746(14) 0.0202(4) Uani 1 1 d . . . . .
N3 N 0.5563(2) 0.12520(17) 0.45802(14) 0.0188(4) Uani 1 1 d . . . . .
C1 C 0.4255(3) 0.41706(19) 0.63886(15) 0.0149(5) Uani 1 1 d . . . . .
C2 C 0.2897(3) 0.31542(19) 0.63062(16) 0.0155(5) Uani 1 1 d . . . . .
C3 C 0.2675(3) 0.2703(2) 0.69302(17) 0.0187(5) Uani 1 1 d . . . . .
C4 C 0.1432(3) 0.1760(2) 0.67522(18) 0.0225(5) Uani 1 1 d . . . . .
H4 H 0.1292 0.1442 0.7164 0.027 Uiso 1 1 calc R U . . .
C5 C 0.0407(3) 0.1284(2) 0.5993(2) 0.0261(6) Uani 1 1 d . . . . .
H5 H -0.0428 0.0645 0.5884 0.031 Uiso 1 1 calc R U . . .
C6 C 0.0610(3) 0.1745(2) 0.53915(19) 0.0239(6) Uani 1 1 d . . . . .
H6 H -0.0096 0.1433 0.4871 0.029 Uiso 1 1 calc R U . . .
C7 C 0.1845(3) 0.2664(2) 0.55513(17) 0.0183(5) Uani 1 1 d . . . . .
H7 H 0.1977 0.2968 0.5131 0.022 Uiso 1 1 calc R U . . .
C8 C 0.3713(3) 0.3187(2) 0.77908(17) 0.0257(6) Uani 1 1 d D . . . .
H8AA H 0.4495 0.2808 0.7728 0.031 Uiso 0.494(4) 1 calc R U P A 1
H8AB H 0.4201 0.4008 0.7985 0.031 Uiso 0.494(4) 1 calc R U P A 1
H8BC H 0.4596 0.2919 0.7672 0.031 Uiso 0.506(4) 1 calc R U P A 2
H8BD H 0.4065 0.4021 0.8001 0.031 Uiso 0.506(4) 1 calc R U P A 2
C14 C 0.4038(3) 0.5294(2) 0.70641(16) 0.0163(5) Uani 1 1 d . . . . .
C15 C 0.4949(3) 0.6385(2) 0.71945(16) 0.0187(5) Uani 1 1 d . . . . .
C16 C 0.4517(3) 0.7333(2) 0.76736(17) 0.0221(5) Uani 1 1 d . . . . .
H16 H 0.5133 0.8058 0.7756 0.027 Uiso 1 1 calc R U . . .
C17 C 0.3224(3) 0.7260(2) 0.80336(19) 0.0253(6) Uani 1 1 d . . . . .
H17 H 0.2951 0.7921 0.8348 0.030 Uiso 1 1 calc R U . . .
C18 C 0.2341(3) 0.6212(2) 0.79284(18) 0.0250(6) Uani 1 1 d . . . . .
H18 H 0.1460 0.6143 0.8181 0.030 Uiso 1 1 calc R U . . .
C19 C 0.2750(3) 0.5258(2) 0.74496(17) 0.0209(5) Uani 1 1 d . . . . .
H19 H 0.2123 0.4541 0.7379 0.025 Uiso 1 1 calc R U . . .
C20 C 0.6380(3) 0.6617(2) 0.68146(16) 0.0188(5) Uani 1 1 d . . . . .
H20A H 0.6860 0.6027 0.6753 0.023 Uiso 1 1 calc R U . . .
H20B H 0.6129 0.6578 0.6226 0.023 Uiso 1 1 calc R U . . .
C21 C 0.8174(3) 0.7717(2) 0.81410(18) 0.0291(6) Uani 1 1 d . . . . .
H21A H 0.8813 0.7217 0.7954 0.035 Uiso 1 1 calc R U . . .
H21B H 0.7421 0.7405 0.8440 0.035 Uiso 1 1 calc R U . . .
C22 C 0.9125(3) 0.8903(3) 0.8775(2) 0.0336(7) Uani 1 1 d . . . . .
H22A H 0.9661 0.8866 0.9274 0.040 Uiso 1 1 calc R U . . .
H22B H 0.8476 0.9385 0.9005 0.040 Uiso 1 1 calc R U . . .
C23 C 1.0250(3) 0.9428(3) 0.8318(2) 0.0338(7) Uani 1 1 d . . . . .
H23A H 1.0779 1.0227 0.8716 0.041 Uiso 1 1 calc R U . . .
H23B H 1.0997 0.9016 0.8167 0.041 Uiso 1 1 calc R U . . .
C24 C 0.9450(3) 0.9367(2) 0.7489(2) 0.0280(6) Uani 1 1 d . . . . .
H24A H 1.0195 0.9639 0.7168 0.034 Uiso 1 1 calc R U . . .
H24B H 0.8811 0.9868 0.7648 0.034 Uiso 1 1 calc R U . . .
C25 C 0.8495(3) 0.8159(2) 0.69012(18) 0.0215(5) Uani 1 1 d . . . . .
H25A H 0.7960 0.8145 0.6379 0.026 Uiso 1 1 calc R U . . .
H25B H 0.9141 0.7667 0.6704 0.026 Uiso 1 1 calc R U . . .
C26 C 0.5686(3) 0.3902(2) 0.66196(16) 0.0156(5) Uani 1 1 d . . . . .
C27 C 0.6009(3) 0.2929(2) 0.60378(16) 0.0174(5) Uani 1 1 d . . . . .
C28 C 0.7332(3) 0.2737(2) 0.62376(18) 0.0220(5) Uani 1 1 d . . . . .
H28 H 0.7551 0.2087 0.5842 0.026 Uiso 1 1 calc R U . . .
C29 C 0.8335(3) 0.3465(2) 0.69960(19) 0.0260(6) Uani 1 1 d . . . . .
H29 H 0.9235 0.3322 0.7116 0.031 Uiso 1 1 calc R U . . .
C30 C 0.8012(3) 0.4406(2) 0.75782(18) 0.0252(6) Uani 1 1 d . . . . .
H30 H 0.8682 0.4909 0.8106 0.030 Uiso 1 1 calc R U . . .
C31 C 0.6701(3) 0.4612(2) 0.73861(17) 0.0204(5) Uani 1 1 d . . . . .
H31 H 0.6489 0.5260 0.7792 0.025 Uiso 1 1 calc R U . . .
C32 C 0.4918(3) 0.2031(2) 0.52167(16) 0.0174(5) Uani 1 1 d . . . . .
H32A H 0.4093 0.1585 0.5396 0.021 Uiso 1 1 calc R U . . .
H32B H 0.4485 0.2420 0.4928 0.021 Uiso 1 1 calc R U . . .
C33 C 0.4365(3) 0.0264(2) 0.39629(18) 0.0228(5) Uani 1 1 d . . . . .
H33A H 0.3699 0.0517 0.3668 0.027 Uiso 1 1 calc R U . . .
H33B H 0.3768 -0.0116 0.4287 0.027 Uiso 1 1 calc R U . . .
C34 C 0.4974(3) -0.0573(2) 0.32802(19) 0.0285(6) Uani 1 1 d . . . . .
H34A H 0.4135 -0.1208 0.2859 0.034 Uiso 1 1 calc R U . . .
H34B H 0.5554 -0.0887 0.3568 0.034 Uiso 1 1 calc R U . . .
C35 C 0.5971(3) -0.0012(2) 0.27900(19) 0.0290(6) Uani 1 1 d . . . . .
H35A H 0.6440 -0.0551 0.2396 0.035 Uiso 1 1 calc R U . . .
H35B H 0.5364 0.0203 0.2430 0.035 Uiso 1 1 calc R U . . .
C36 C 0.7171(3) 0.1037(3) 0.3445(2) 0.0291(6) Uani 1 1 d . . . . .
H36A H 0.7861 0.0807 0.3746 0.035 Uiso 1 1 calc R U . . .
H36B H 0.7753 0.1444 0.3133 0.035 Uiso 1 1 calc R U . . .
C37 C 0.6473(3) 0.1816(2) 0.41137(18) 0.0231(5) Uani 1 1 d . . . . .
H37A H 0.7272 0.2483 0.4540 0.028 Uiso 1 1 calc R U . . .
H37B H 0.5846 0.2089 0.3814 0.028 Uiso 1 1 calc R U . . .
N1' N 0.2778(9) 0.2984(9) 0.8446(6) 0.0215(12) Uani 0.494(4) 1 d D U P A 1
C9' C 0.1699(8) 0.3600(7) 0.8707(5) 0.0261(12) Uani 0.494(4) 1 d D U P A 1
H9'A H 0.1007 0.3431 0.8181 0.031 Uiso 0.494(4) 1 calc R U P A 1
H9'B H 0.2230 0.4423 0.8977 0.031 Uiso 0.494(4) 1 calc R U P A 1
C10' C 0.0798(8) 0.3297(6) 0.9355(5) 0.0334(12) Uani 0.494(4) 1 d D U P A 1
H10A H 0.0092 0.3745 0.9519 0.040 Uiso 0.494(4) 1 calc R U P A 1
H10B H 0.0214 0.2485 0.9078 0.040 Uiso 0.494(4) 1 calc R U P A 1
C11' C 0.1832(8) 0.3543(6) 1.0167(4) 0.0306(10) Uani 0.494(4) 1 d D U P A 1
H11A H 0.2304 0.4371 1.0492 0.037 Uiso 0.494(4) 1 calc R U P A 1
H11B H 0.1252 0.3268 1.0553 0.037 Uiso 0.494(4) 1 calc R U P A 1
C12' C 0.3018(8) 0.2971(7) 0.9923(5) 0.0315(12) Uani 0.494(4) 1 d D U P A 1
H12A H 0.2560 0.2141 0.9693 0.038 Uiso 0.494(4) 1 calc R U P A 1
H12B H 0.3756 0.3219 1.0451 0.038 Uiso 0.494(4) 1 calc R U P A 1
C13' C 0.3813(8) 0.3253(7) 0.9230(5) 0.0267(12) Uani 0.494(4) 1 d D U P A 1
H13A H 0.4377 0.4070 0.9489 0.032 Uiso 0.494(4) 1 calc R U P A 1
H13B H 0.4537 0.2824 0.9058 0.032 Uiso 0.494(4) 1 calc R U P A 1
N1 N 0.3154(8) 0.2939(9) 0.8507(6) 0.0215(12) Uani 0.506(4) 1 d D U P A 2
C9 C 0.2224(8) 0.3676(7) 0.8832(5) 0.0261(12) Uani 0.506(4) 1 d D U P A 2
H9A H 0.1459 0.3534 0.8347 0.031 Uiso 0.506(4) 1 calc R U P A 2
H9B H 0.2845 0.4478 0.9068 0.031 Uiso 0.506(4) 1 calc R U P A 2
C10 C 0.1472(8) 0.3444(6) 0.9547(4) 0.0334(12) Uani 0.506(4) 1 d D U P A 2
H10C H 0.0859 0.3955 0.9777 0.040 Uiso 0.506(4) 1 calc R U P A 2
H10D H 0.0805 0.2654 0.9299 0.040 Uiso 0.506(4) 1 calc R U P A 2
C11 C 0.2622(8) 0.3626(6) 1.0281(4) 0.0306(10) Uani 0.506(4) 1 d D U P A 2
H11C H 0.2118 0.3396 1.0710 0.037 Uiso 0.506(4) 1 calc R U P A 2
H11D H 0.3196 0.4439 1.0584 0.037 Uiso 0.506(4) 1 calc R U P A 2
C12 C 0.3675(8) 0.2938(6) 0.9926(5) 0.0315(12) Uani 0.506(4) 1 d D U P A 2
H12C H 0.3126 0.2122 0.9708 0.038 Uiso 0.506(4) 1 calc R U P A 2
H12D H 0.4486 0.3131 1.0404 0.038 Uiso 0.506(4) 1 calc R U P A 2
C13 C 0.4346(8) 0.3166(7) 0.9186(5) 0.0267(12) Uani 0.506(4) 1 d D U P A 2
H13C H 0.4976 0.3965 0.9413 0.032 Uiso 0.506(4) 1 calc R U P A 2
H13D H 0.4979 0.2675 0.8943 0.032 Uiso 0.506(4) 1 calc R U P A 2
C1S C 0.0051(4) 0.4518(3) 0.5456(3) 0.0521(10) Uani 1 1 d D U . . .
H1S H 0.0046 0.4160 0.5840 0.063 Uiso 1 1 calc R U . . .
C2S C 0.0254(4) 0.5627(3) 0.5859(3) 0.0684(13) Uani 1 1 d D U . . .
H2S H 0.0470 0.6026 0.6478 0.082 Uiso 1 1 calc R U . . .
C3S C 0.0136(4) 0.6145(4) 0.5345(3) 0.0537(10) Uani 1 1 d D U . . .
H3S H 0.0186 0.6920 0.5555 0.064 Uiso 1 1 calc R U . . .

loop_
_atom_site_aniso_label
_atom_site_aniso_U_11
_atom_site_aniso_U_22
_atom_site_aniso_U_33
_atom_site_aniso_U_23
_atom_site_aniso_U_13
_atom_site_aniso_U_12
K1 0.0162(2) 0.0214(3) 0.0288(3) 0.0161(2) 0.0075(2) 0.0065(2)
O1 0.0185(8) 0.0181(8) 0.0143(9) 0.0093(7) 0.0033(7) 0.0038(7)
N2 0.0216(10) 0.0169(10) 0.0163(11) 0.0067(9) 0.0029(8) -0.0031(8)
N3 0.0198(10) 0.0157(10) 0.0200(11) 0.0072(9) 0.0054(8) 0.0044(8)
C1 0.0164(10) 0.0132(10) 0.0138(11) 0.0069(9) 0.0030(9) 0.0001(8)
C2 0.0158(10) 0.0131(11) 0.0162(12) 0.0056(9) 0.0046(9) 0.0029(9)
C3 0.0230(12) 0.0134(11) 0.0173(12) 0.0057(10) 0.0049(10) 0.0029(9)
C4 0.0268(13) 0.0157(12) 0.0257(14) 0.0105(11) 0.0112(11) 0.0038(10)
C5 0.0193(12) 0.0163(12) 0.0381(17) 0.0100(12) 0.0078(11) 0.0002(10)
C6 0.0181(12) 0.0200(12) 0.0268(15) 0.0058(11) -0.0014(10) 0.0025(10)
C7 0.0174(11) 0.0185(12) 0.0196(13) 0.0085(10) 0.0023(9) 0.0059(9)
C8 0.0399(15) 0.0161(12) 0.0172(13) 0.0097(10) 0.0021(11) -0.0016(11)
C14 0.0188(11) 0.0148(11) 0.0134(11) 0.0063(9) 0.0008(9) 0.0017(9)
C15 0.0223(12) 0.0170(12) 0.0158(12) 0.0082(10) 0.0018(9) 0.0026(9)
C16 0.0265(13) 0.0141(11) 0.0207(13) 0.0056(10) 0.0021(10) 0.0014(10)
C17 0.0297(14) 0.0179(12) 0.0237(14) 0.0039(11) 0.0046(11) 0.0076(11)
C18 0.0250(13) 0.0251(13) 0.0226(14) 0.0077(11) 0.0096(11) 0.0068(11)
C19 0.0234(12) 0.0161(12) 0.0199(13) 0.0061(10) 0.0066(10) 0.0026(10)
C20 0.0222(12) 0.0147(11) 0.0154(12) 0.0058(10) 0.0022(9) 0.0003(9)
C21 0.0305(14) 0.0268(14) 0.0218(14) 0.0115(12) -0.0028(11) -0.0047(11)
C22 0.0313(15) 0.0298(15) 0.0231(15) 0.0028(13) -0.0019(12) -0.0028(12)
C23 0.0240(13) 0.0247(14) 0.0346(17) 0.0028(13) 0.0029(12) -0.0053(11)
C24 0.0266(13) 0.0164(12) 0.0383(17) 0.0107(12) 0.0133(12) 0.0024(10)
C25 0.0229(12) 0.0156(12) 0.0248(14) 0.0089(10) 0.0087(10) 0.0025(10)
C26 0.0165(10) 0.0148(11) 0.0179(12) 0.0106(10) 0.0026(9) 0.0026(9)
C27 0.0173(11) 0.0176(11) 0.0184(12) 0.0108(10) 0.0027(9) 0.0021(9)
C28 0.0196(12) 0.0210(12) 0.0280(14) 0.0136(11) 0.0047(10) 0.0054(10)
C29 0.0183(12) 0.0289(14) 0.0320(15) 0.0180(12) -0.0027(11) 0.0021(10)
C30 0.0242(13) 0.0258(13) 0.0222(14) 0.0126(11) -0.0042(11) -0.0003(11)
C31 0.0227(12) 0.0180(12) 0.0202(13) 0.0116(10) 0.0003(10) 0.0006(10)
C32 0.0164(11) 0.0142(11) 0.0191(13) 0.0056(10) 0.0027(9) 0.0029(9)
C33 0.0252(13) 0.0164(12) 0.0221(14) 0.0052(10) 0.0051(10) 0.0032(10)
C34 0.0396(16) 0.0171(12) 0.0262(15) 0.0060(11) 0.0064(12) 0.0095(11)
C35 0.0403(16) 0.0260(14) 0.0222(14) 0.0085(12) 0.0103(12) 0.0141(12)
C36 0.0283(14) 0.0315(15) 0.0281(15) 0.0111(13) 0.0128(12) 0.0113(12)
C37 0.0244(12) 0.0207(12) 0.0247(14) 0.0108(11) 0.0085(11) 0.0049(10)
N1' 0.028(3) 0.0216(13) 0.0174(14) 0.0132(11) -0.001(2) 0.005(2)
C9' 0.028(3) 0.0295(17) 0.023(2) 0.0149(15) 0.006(2) 0.006(2)
C10' 0.033(3) 0.039(2) 0.029(2) 0.0165(17) 0.010(2) 0.007(2)
C11' 0.035(2) 0.0358(19) 0.0245(19) 0.0181(16) 0.008(2) 0.007(2)
C12' 0.038(3) 0.0335(17) 0.0253(16) 0.0169(14) 0.008(2) 0.007(2)
C13' 0.029(3) 0.0284(17) 0.0241(16) 0.0152(14) 0.002(2) 0.005(2)
N1 0.028(3) 0.0216(13) 0.0174(14) 0.0132(11) -0.001(2) 0.005(2)
C9 0.028(3) 0.0295(17) 0.023(2) 0.0149(15) 0.006(2) 0.006(2)
C10 0.033(3) 0.039(2) 0.029(2) 0.0165(17) 0.010(2) 0.007(2)
C11 0.035(2) 0.0358(19) 0.0245(19) 0.0181(16) 0.008(2) 0.007(2)
C12 0.038(3) 0.0335(17) 0.0253(16) 0.0169(14) 0.008(2) 0.007(2)
C13 0.029(3) 0.0284(17) 0.0241(16) 0.0152(14) 0.002(2) 0.005(2)
C1S 0.0308(16) 0.062(2) 0.088(3) 0.051(2) 0.0283(17) 0.0196(15)
C2S 0.0326(17) 0.073(3) 0.094(3) 0.024(2) 0.0130(19) 0.0257(18)
C3S 0.0376(18) 0.058(2) 0.062(2) 0.027(2) 0.0015(17) 0.0079(16)

loop_
_atom_type_symbol
_atom_type_description
_atom_type_scat_dispersion_real
_atom_type_scat_dispersion_imag
_atom_type_scat_source
C C 0.0033 0.0016 'International Tables Vol C Tables 4.2.6.8 and 6.1.1.4'
H H 0.0000 0.0000 'International Tables Vol C Tables 4.2.6.8 and 6.1.1.4'
K K 0.2009 0.2494 'International Tables Vol C Tables 4.2.6.8 and 6.1.1.4'
N N 0.0061 0.0033 'International Tables Vol C Tables 4.2.6.8 and 6.1.1.4'
O O 0.0106 0.0060 'International Tables Vol C Tables 4.2.6.8 and 6.1.1.4'

loop_
_geom_angle_atom_site_label_1
_geom_angle_atom_site_label_2
_geom_angle_atom_site_label_3
_geom_angle
_geom_angle_site_symmetry_1
_geom_angle_site_symmetry_3
_geom_angle_publ_flag
O1 K1 K1 43.58(4) . 2_666 ?
O1 K1 K1 42.48(4) 2_666 2_666 ?
O1 K1 O1 86.06(6) . 2_666 ?
O1 K1 C1 19.18(5) 2_666 2_666 ?
O1 K1 C1 102.20(6) . 2_666 ?
O1 K1 C14 41.62(6) . . ?
O1 K1 C14 111.26(6) 2_666 . ?
O1 K1 C15 56.32(6) . . ?
O1 K1 C15 99.39(6) 2_666 . ?
O1 K1 C20 77.56(6) . 2_666 ?
O1 K1 C20 59.17(6) 2_666 2_666 ?
O1 K1 C26 126.51(6) . 2_666 ?
O1 K1 C26 44.97(5) 2_666 2_666 ?
O1 K1 C27 59.51(6) 2_666 2_666 ?
O1 K1 C27 145.56(6) . 2_666 ?
O1 K1 C37 95.97(6) 2_666 2_666 ?
O1 K1 C37 134.95(7) . 2_666 ?
C1 K1 K1 59.36(4) 2_666 2_666 ?
C1 K1 C14 130.43(6) 2_666 . ?
C14 K1 K1 75.20(4) . 2_666 ?
C15 K1 K1 74.77(5) . 2_666 ?
C15 K1 C1 116.99(6) . 2_666 ?
C15 K1 C14 23.52(5) . . ?
C20 K1 K1 60.00(5) 2_666 2_666 ?
C20 K1 C1 54.37(6) 2_666 2_666 ?
C20 K1 C14 118.77(6) 2_666 . ?
C20 K1 C15 131.21(6) 2_666 . ?
C26 K1 K1 85.06(4) 2_666 2_666 ?
C26 K1 C1 26.12(5) 2_666 2_666 ?
C26 K1 C14 154.93(6) 2_666 . ?
C26 K1 C15 135.59(6) 2_666 . ?
C26 K1 C20 60.76(6) 2_666 2_666 ?
C27 K1 K1 101.99(5) 2_666 2_666 ?
C27 K1 C1 44.32(6) 2_666 2_666 ?
C27 K1 C14 147.61(6) 2_666 . ?
C27 K1 C15 124.11(6) 2_666 . ?
C27 K1 C20 84.64(6) 2_666 2_666 ?
C27 K1 C26 24.36(6) 2_666 2_666 ?
C37 K1 K1 123.38(5) 2_666 2_666 ?
C37 K1 C1 91.66(6) 2_666 2_666 ?
C37 K1 C14 98.00(6) 2_666 . ?
C37 K1 C15 79.10(7) 2_666 . ?
C37 K1 C20 140.56(6) 2_666 2_666 ?
C37 K1 C26 79.93(6) 2_666 2_666 ?
C37 K1 C27 55.92(7) 2_666 2_666 ?
K1 O1 K1 93.94(5) . 2_666 ?
C1 O1 K1 123.61(13) . 2_666 ?
C1 O1 K1 131.46(14) . . ?
C21 N2 C20 111.0(2) . . ?
C25 N2 C20 112.3(2) . . ?
C25 N2 C21 111.2(2) . . ?
C32 N3 C33 109.41(19) . . ?
C32 N3 C37 110.36(19) . . ?
C37 N3 C33 110.2(2) . . ?
O1 C1 K1 37.21(10) . 2_666 ?
O1 C1 C2 111.93(19) . . ?
O1 C1 C14 105.41(18) . . ?
O1 C1 C26 108.57(18) . . ?
C2 C1 K1 131.79(15) . 2_666 ?
C2 C1 C14 108.41(19) . . ?
C14 C1 K1 115.00(13) . 2_666 ?
C26 C1 K1 72.35(12) . 2_666 ?
C26 C1 C2 106.60(18) . . ?
C26 C1 C14 116.03(19) . . ?
C3 C2 C1 125.3(2) . . ?
C7 C2 C1 116.4(2) . . ?
C7 C2 C3 118.3(2) . . ?
C2 C3 C8 123.3(2) . . ?
C4 C3 C2 118.9(2) . . ?
C4 C3 C8 117.8(2) . . ?
C3 C4 H4 119.2 . . ?
C5 C4 C3 121.6(2) . . ?
C5 C4 H4 119.2 . . ?
C4 C5 H5 120.3 . . ?
C4 C5 C6 119.3(2) . . ?
C6 C5 H5 120.3 . . ?
C5 C6 H6 120.1 . . ?
C5 C6 C7 119.8(2) . . ?
C7 C6 H6 120.1 . . ?
C2 C7 H7 119.0 . . ?
C6 C7 C2 122.1(2) . . ?
C6 C7 H7 119.0 . . ?
C3 C8 H8AA 110.3 . . ?
C3 C8 H8AB 110.3 . . ?
C3 C8 H8BC 107.6 . . ?
C3 C8 H8BD 107.6 . . ?
H8AA C8 H8AB 108.6 . . ?
H8BC C8 H8BD 107.1 . . ?
N1' C8 C3 107.1(4) . . ?
N1' C8 H8AA 110.3 . . ?
N1' C8 H8AB 110.3 . . ?
N1 C8 C3 118.7(4) . . ?
N1 C8 H8BC 107.6 . . ?
N1 C8 H8BD 107.6 . . ?
C1 C14 K1 78.29(12) . . ?
C15 C14 K1 74.24(13) . . ?
C15 C14 C1 122.9(2) . . ?
C19 C14 K1 109.25(16) . . ?
C19 C14 C1 119.9(2) . . ?
C19 C14 C15 116.2(2) . . ?
C14 C15 K1 82.24(14) . . ?
C14 C15 C20 124.9(2) . . ?
C16 C15 K1 105.25(16) . . ?
C16 C15 C14 119.5(2) . . ?
C16 C15 C20 115.6(2) . . ?
C20 C15 K1 81.84(13) . . ?
C15 C16 H16 118.7 . . ?
C17 C16 C15 122.6(2) . . ?
C17 C16 H16 118.7 . . ?
C16 C17 H17 120.6 . . ?
C18 C17 C16 118.9(3) . . ?
C18 C17 H17 120.6 . . ?
C17 C18 H18 120.3 . . ?
C17 C18 C19 119.3(3) . . ?
C19 C18 H18 120.3 . . ?
C14 C19 H19 118.2 . . ?
C18 C19 C14 123.5(2) . . ?
C18 C19 H19 118.2 . . ?
K1 C20 H20A 52.5 2_666 . ?
K1 C20 H20B 56.2 2_666 . ?
N2 C20 K1 131.78(16) . 2_666 ?
N2 C20 C15 111.3(2) . . ?
N2 C20 H20A 109.4 . . ?
N2 C20 H20B 109.4 . . ?
C15 C20 K1 116.87(15) . 2_666 ?
C15 C20 H20A 109.4 . . ?
C15 C20 H20B 109.4 . . ?
H20A C20 H20B 108.0 . . ?
N2 C21 H21A 109.4 . . ?
N2 C21 H21B 109.4 . . ?
N2 C21 C22 111.0(2) . . ?
H21A C21 H21B 108.0 . . ?
C22 C21 H21A 109.4 . . ?
C22 C21 H21B 109.4 . . ?
C21 C22 H22A 109.5 . . ?
C21 C22 H22B 109.5 . . ?
C21 C22 C23 110.6(2) . . ?
H22A C22 H22B 108.1 . . ?
C23 C22 H22A 109.5 . . ?
C23 C22 H22B 109.5 . . ?
C22 C23 H23A 109.7 . . ?
C22 C23 H23B 109.7 . . ?
H23A C23 H23B 108.2 . . ?
C24 C23 C22 110.0(2) . . ?
C24 C23 H23A 109.7 . . ?
C24 C23 H23B 109.7 . . ?
C23 C24 H24A 109.4 . . ?
C23 C24 H24B 109.4 . . ?
C23 C24 C25 111.1(2) . . ?
H24A C24 H24B 108.0 . . ?
C25 C24 H24A 109.4 . . ?
C25 C24 H24B 109.4 . . ?
N2 C25 C24 110.1(2) . . ?
N2 C25 H25A 109.6 . . ?
N2 C25 H25B 109.6 . . ?
C24 C25 H25A 109.6 . . ?
C24 C25 H25B 109.6 . . ?
H25A C25 H25B 108.2 . . ?
C1 C26 K1 81.53(12) . 2_666 ?
C27 C26 K1 75.84(13) . 2_666 ?
C27 C26 C1 120.3(2) . . ?
C31 C26 K1 111.85(15) . 2_666 ?
C31 C26 C1 121.9(2) . . ?
C31 C26 C27 117.7(2) . . ?
C26 C27 K1 79.80(13) . 2_666 ?
C26 C27 C32 122.6(2) . . ?
C28 C27 K1 108.57(15) . 2_666 ?
C28 C27 C26 119.3(2) . . ?
C28 C27 C32 118.0(2) . . ?
C32 C27 K1 85.64(13) . 2_666 ?
C27 C28 H28 119.1 . . ?
C29 C28 C27 121.8(3) . . ?
C29 C28 H28 119.1 . . ?
C28 C29 H29 120.4 . . ?
C28 C29 C30 119.2(2) . . ?
C30 C29 H29 120.4 . . ?
C29 C30 H30 120.2 . . ?
C29 C30 C31 119.6(2) . . ?
C31 C30 H30 120.2 . . ?
C26 C31 H31 118.9 . . ?
C30 C31 C26 122.3(3) . . ?
C30 C31 H31 118.9 . . ?
N3 C32 C27 115.1(2) . . ?
N3 C32 H32A 108.5 . . ?
N3 C32 H32B 108.5 . . ?
C27 C32 H32A 108.5 . . ?
C27 C32 H32B 108.5 . . ?
H32A C32 H32B 107.5 . . ?
N3 C33 H33A 109.3 . . ?
N3 C33 H33B 109.3 . . ?
N3 C33 C34 111.7(2) . . ?
H33A C33 H33B 108.0 . . ?
C34 C33 H33A 109.3 . . ?
C34 C33 H33B 109.3 . . ?
C33 C34 H34A 109.3 . . ?
C33 C34 H34B 109.3 . . ?
C33 C34 C35 111.4(2) . . ?
H34A C34 H34B 108.0 . . ?
C35 C34 H34A 109.3 . . ?
C35 C34 H34B 109.3 . . ?
C34 C35 H35A 109.8 . . ?
C34 C35 H35B 109.8 . . ?
H35A C35 H35B 108.2 . . ?
C36 C35 C34 109.4(2) . . ?
C36 C35 H35A 109.8 . . ?
C36 C35 H35B 109.8 . . ?
C35 C36 H36A 109.6 . . ?
C35 C36 H36B 109.6 . . ?
H36A C36 H36B 108.1 . . ?
C37 C36 C35 110.5(2) . . ?
C37 C36 H36A 109.6 . . ?
C37 C36 H36B 109.6 . . ?
K1 C37 H37A 50.9 2_666 . ?
K1 C37 H37B 59.3 2_666 . ?
N3 C37 K1 110.14(15) . 2_666 ?
N3 C37 C36 112.2(2) . . ?
N3 C37 H37A 109.2 . . ?
N3 C37 H37B 109.2 . . ?
C36 C37 K1 137.42(17) . 2_666 ?
C36 C37 H37A 109.2 . . ?
C36 C37 H37B 109.2 . . ?
H37A C37 H37B 107.9 . . ?
C9' N1' C8 117.9(7) . . ?
C9' N1' C13' 108.6(7) . . ?
C13' N1' C8 107.1(6) . . ?
N1' C9' H9'A 109.0 . . ?
N1' C9' H9'B 109.0 . . ?
N1' C9' C10' 112.7(7) . . ?
H9'A C9' H9'B 107.8 . . ?
C10' C9' H9'A 109.0 . . ?
C10' C9' H9'B 109.0 . . ?
C9' C10' H10A 109.6 . . ?
C9' C10' H10B 109.6 . . ?
H10A C10' H10B 108.1 . . ?
C11' C10' C9' 110.2(6) . . ?
C11' C10' H10A 109.6 . . ?
C11' C10' H10B 109.6 . . ?
C10' C11' H11A 109.6 . . ?
C10' C11' H11B 109.6 . . ?
H11A C11' H11B 108.1 . . ?
C12' C11' C10' 110.4(6) . . ?
C12' C11' H11A 109.6 . . ?
C12' C11' H11B 109.6 . . ?
C11' C12' H12A 109.4 . . ?
C11' C12' H12B 109.4 . . ?
C11' C12' C13' 111.4(6) . . ?
H12A C12' H12B 108.0 . . ?
C13' C12' H12A 109.4 . . ?
C13' C12' H12B 109.4 . . ?
N1' C13' C12' 112.9(6) . . ?
N1' C13' H13A 109.0 . . ?
N1' C13' H13B 109.0 . . ?
C12' C13' H13A 109.0 . . ?
C12' C13' H13B 109.0 . . ?
H13A C13' H13B 107.8 . . ?
C9 N1 C8 103.7(6) . . ?
C13 N1 C8 112.4(6) . . ?
C13 N1 C9 111.6(7) . . ?
N1 C9 H9A 109.8 . . ?
N1 C9 H9B 109.8 . . ?
N1 C9 C10 109.4(7) . . ?
H9A C9 H9B 108.2 . . ?
C10 C9 H9A 109.8 . . ?
C10 C9 H9B 109.8 . . ?
C9 C10 H10C 109.5 . . ?
C9 C10 H10D 109.5 . . ?
H10C C10 H10D 108.1 . . ?
C11 C10 C9 110.5(6) . . ?
C11 C10 H10C 109.5 . . ?
C11 C10 H10D 109.5 . . ?
C10 C11 H11C 109.6 . . ?
C10 C11 H11D 109.6 . . ?
C10 C11 C12 110.3(6) . . ?
H11C C11 H11D 108.1 . . ?
C12 C11 H11C 109.6 . . ?
C12 C11 H11D 109.6 . . ?
C11 C12 H12C 109.3 . . ?
C11 C12 H12D 109.3 . . ?
C11 C12 C13 111.5(6) . . ?
H12C C12 H12D 108.0 . . ?
C13 C12 H12C 109.3 . . ?
C13 C12 H12D 109.3 . . ?
N1 C13 C12 109.3(6) . . ?
N1 C13 H13C 109.8 . . ?
N1 C13 H13D 109.8 . . ?
C12 C13 H13C 109.8 . . ?
C12 C13 H13D 109.8 . . ?
H13C C13 H13D 108.3 . . ?
K1 C1S H1S 109.6 2_566 . ?
C2S C1S K1 81.3(2) . 2_566 ?
C2S C1S H1S 114.2 . . ?
C3S C1S K1 82.9(3) 2_566 2_566 ?
C3S C1S H1S 114.2 2_566 . ?
C3S C1S C2S 131.6(4) 2_566 . ?
K1 C2S H2S 117.3 2_566 . ?
C1S C2S K1 75.5(2) . 2_566 ?
C1S C2S H2S 121.9 . . ?
C3S C2S K1 76.4(2) . 2_566 ?
C3S C2S C1S 116.1(4) . . ?
C3S C2S H2S 121.9 . . ?
K1 C3S H3S 111.2 2_566 . ?
C1S C3S K1 76.1(2) 2_566 2_566 ?
C1S C3S C2S 112.0(4) 2_566 . ?
C1S C3S H3S 124.0 2_566 . ?
C2S C3S K1 80.5(2) . 2_566 ?
C2S C3S H3S 124.0 . . ?

loop_
_geom_bond_atom_site_label_1
_geom_bond_atom_site_label_2
_geom_bond_distance
_geom_bond_site_symmetry_2
_geom_bond_publ_flag
K1 K1 3.6800(10) 2_666 ?
K1 O1 2.5430(18) 2_666 ?
K1 O1 2.4912(17) . ?
K1 C1 3.502(2) 2_666 ?
K1 C14 3.530(2) . ?
K1 C15 3.429(3) . ?
K1 C20 3.407(3) 2_666 ?
K1 C26 3.374(2) 2_666 ?
K1 C27 3.324(2) 2_666 ?
K1 C37 3.293(3) 2_666 ?
O1 K1 2.5429(18) 2_666 ?
O1 C1 1.382(3) . ?
N2 C20 1.464(3) . ?
N2 C21 1.461(3) . ?
N2 C25 1.458(3) . ?
N3 C32 1.459(3) . ?
N3 C33 1.466(3) . ?
N3 C37 1.460(3) . ?
C1 K1 3.502(2) 2_666 ?
C1 C2 1.567(3) . ?
C1 C14 1.568(3) . ?
C1 C26 1.559(3) . ?
C2 C3 1.411(3) . ?
C2 C7 1.388(3) . ?
C3 C4 1.404(3) . ?
C3 C8 1.513(4) . ?
C4 H4 0.9500 . ?
C4 C5 1.381(4) . ?
C5 H5 0.9500 . ?
C5 C6 1.385(4) . ?
C6 H6 0.9500 . ?
C6 C7 1.385(3) . ?
C7 H7 0.9500 . ?
C8 H8AA 0.9900 . ?
C8 H8AB 0.9900 . ?
C8 H8BC 0.9900 . ?
C8 H8BD 0.9900 . ?
C8 N1' 1.510(9) . ?
C8 N1 1.464(9) . ?
C14 C15 1.422(3) . ?
C14 C19 1.403(3) . ?
C15 C16 1.394(4) . ?
C15 C20 1.532(3) . ?
C16 H16 0.9500 . ?
C16 C17 1.384(4) . ?
C17 H17 0.9500 . ?
C17 C18 1.378(4) . ?
C18 H18 0.9500 . ?
C18 C19 1.388(4) . ?
C19 H19 0.9500 . ?
C20 K1 3.407(3) 2_666 ?
C20 H20A 0.9900 . ?
C20 H20B 0.9900 . ?
C21 H21A 0.9900 . ?
C21 H21B 0.9900 . ?
C21 C22 1.524(4) . ?
C22 H22A 0.9900 . ?
C22 H22B 0.9900 . ?
C22 C23 1.528(4) . ?
C23 H23A 0.9900 . ?
C23 H23B 0.9900 . ?
C23 C24 1.525(4) . ?
C24 H24A 0.9900 . ?
C24 H24B 0.9900 . ?
C24 C25 1.525(4) . ?
C25 H25A 0.9900 . ?
C25 H25B 0.9900 . ?
C26 K1 3.374(2) 2_666 ?
C26 C27 1.414(4) . ?
C26 C31 1.393(3) . ?
C27 K1 3.324(2) 2_666 ?
C27 C28 1.394(3) . ?
C27 C32 1.530(3) . ?
C28 H28 0.9500 . ?
C28 C29 1.383(4) . ?
C29 H29 0.9500 . ?
C29 C30 1.384(4) . ?
C30 H30 0.9500 . ?
C30 C31 1.389(4) . ?
C31 H31 0.9500 . ?
C32 H32A 0.9900 . ?
C32 H32B 0.9900 . ?
C33 H33A 0.9900 . ?
C33 H33B 0.9900 . ?
C33 C34 1.518(4) . ?
C34 H34A 0.9900 . ?
C34 H34B 0.9900 . ?
C34 C35 1.529(4) . ?
C35 H35A 0.9900 . ?
C35 H35B 0.9900 . ?
C35 C36 1.523(4) . ?
C36 H36A 0.9900 . ?
C36 H36B 0.9900 . ?
C36 C37 1.518(4) . ?
C37 K1 3.293(3) 2_666 ?
C37 H37A 0.9900 . ?
C37 H37B 0.9900 . ?
N1' C9' 1.455(9) . ?
N1' C13' 1.471(9) . ?
C9' H9'A 0.9900 . ?
C9' H9'B 0.9900 . ?
C9' C10' 1.531(9) . ?
C10' H10A 0.9900 . ?
C10' H10B 0.9900 . ?
C10' C11' 1.516(9) . ?
C11' H11A 0.9900 . ?
C11' H11B 0.9900 . ?
C11' C12' 1.503(9) . ?
C12' H12A 0.9900 . ?
C12' H12B 0.9900 . ?
C12' C13' 1.537(9) . ?
C13' H13A 0.9900 . ?
C13' H13B 0.9900 . ?
N1 C9 1.459(9) . ?
N1 C13 1.451(8) . ?
C9 H9A 0.9900 . ?
C9 H9B 0.9900 . ?
C9 C10 1.525(9) . ?
C10 H10C 0.9900 . ?
C10 H10D 0.9900 . ?
C10 C11 1.510(9) . ?
C11 H11C 0.9900 . ?
C11 H11D 0.9900 . ?
C11 C12 1.517(9) . ?
C12 H12C 0.9900 . ?
C12 H12D 0.9900 . ?
C12 C13 1.528(9) . ?
C13 H13C 0.9900 . ?
C13 H13D 0.9900 . ?
C1S K1 3.285(4) 2_566 ?
C1S H1S 0.9500 . ?
C1S C2S 1.332(3) . ?
C1S C3S 1.266(4) 2_566 ?
C2S K1 3.354(4) 2_566 ?
C2S H2S 0.9500 . ?
C2S C3S 1.332(3) . ?
C3S K1 3.305(4) 2_566 ?
C3S C1S 1.266(4) 2_566 ?
C3S H3S 0.9500 . ?

loop_
_geom_torsion_atom_site_label_1
_geom_torsion_atom_site_label_2
_geom_torsion_atom_site_label_3
_geom_torsion_atom_site_label_4
_geom_torsion
_geom_torsion_site_symmetry_1
_geom_torsion_site_symmetry_2
_geom_torsion_site_symmetry_3
_geom_torsion_site_symmetry_4
_geom_torsion_publ_flag
K1 O1 C1 K1 -134.2(2) . . . 2_666 ?
K1 O1 C1 C2 -131.13(16) 2_666 . . . ?
K1 O1 C1 C2 94.7(2) . . . . ?
K1 O1 C1 C14 -23.0(2) . . . . ?
K1 O1 C1 C14 111.22(17) 2_666 . . . ?
K1 O1 C1 C26 -147.94(15) . . . . ?
K1 O1 C1 C26 -13.7(2) 2_666 . . . ?
K1 C1 C2 C3 131.3(2) 2_666 . . . ?
K1 C1 C2 C7 -48.2(3) 2_666 . . . ?
K1 C1 C14 K1 50.64(9) 2_666 . . . ?
K1 C1 C14 C15 -11.7(3) 2_666 . . . ?
K1 C1 C14 C19 156.25(18) 2_666 . . . ?
K1 C1 C26 C27 -68.06(19) 2_666 . . . ?
K1 C1 C26 C31 110.5(2) 2_666 . . . ?
K1 C14 C15 C16 103.2(2) . . . . ?
K1 C14 C15 C20 -74.4(2) . . . . ?
K1 C14 C19 C18 -80.8(3) . . . . ?
K1 C15 C16 C17 89.6(3) . . . . ?
K1 C15 C20 K1 -47.66(11) . . . 2_666 ?
K1 C15 C20 N2 134.40(18) . . . . ?
K1 C26 C27 C28 105.7(2) 2_666 . . . ?
K1 C26 C27 C32 -78.1(2) 2_666 . . . ?
K1 C26 C31 C30 -83.4(2) 2_666 . . . ?
K1 C27 C28 C29 89.3(3) 2_666 . . . ?
K1 C27 C32 N3 89.75(18) 2_666 . . . ?
K1 C1S C2S C3S -66.6(3) 2_566 . . . ?
K1 C2S C3S C1S -70.8(3) 2_566 . . 2_566 ?
O1 C1 C2 C3 168.9(2) . . . . ?
O1 C1 C2 C7 -10.6(3) . . . . ?
O1 C1 C14 K1 12.18(13) . . . . ?
O1 C1 C14 C15 -50.2(3) . . . . ?
O1 C1 C14 C19 117.8(2) . . . . ?
O1 C1 C26 K1 8.66(15) . . . 2_666 ?
O1 C1 C26 C27 -59.4(3) . . . . ?
O1 C1 C26 C31 119.2(2) . . . . ?
N2 C21 C22 C23 -56.4(4) . . . . ?
N3 C33 C34 C35 -56.2(3) . . . . ?
C1 C2 C3 C4 -177.5(2) . . . . ?
C1 C2 C3 C8 2.6(4) . . . . ?
C1 C2 C7 C6 178.6(2) . . . . ?
C1 C14 C15 K1 64.3(2) . . . . ?
C1 C14 C15 C16 167.5(2) . . . . ?
C1 C14 C15 C20 -10.1(4) . . . . ?
C1 C14 C19 C18 -168.1(2) . . . . ?
C1 C26 C27 K1 71.12(18) . . . 2_666 ?
C1 C26 C27 C28 176.8(2) . . . . ?
C1 C26 C27 C32 -6.9(3) . . . . ?
C1 C26 C31 C30 -177.0(2) . . . . ?
C2 C1 C14 K1 -107.82(16) . . . . ?
C2 C1 C14 C15 -170.2(2) . . . . ?
C2 C1 C14 C19 -2.2(3) . . . . ?
C2 C1 C26 K1 129.41(16) . . . 2_666 ?
C2 C1 C26 C27 61.4(3) . . . . ?
C2 C1 C26 C31 -120.1(2) . . . . ?
C2 C3 C4 C5 -1.6(4) . . . . ?
C2 C3 C8 N1' 148.7(4) . . . . ?
C2 C3 C8 N1 159.0(5) . . . . ?
C3 C2 C7 C6 -0.9(4) . . . . ?
C3 C4 C5 C6 0.0(4) . . . . ?
C3 C8 N1' C9' -67.9(8) . . . . ?
C3 C8 N1' C13' 169.5(6) . . . . ?
C3 C8 N1 C9 -76.0(7) . . . . ?
C3 C8 N1 C13 163.3(6) . . . . ?
C4 C3 C8 N1' -31.2(5) . . . . ?
C4 C3 C8 N1 -20.9(5) . . . . ?
C4 C5 C6 C7 1.1(4) . . . . ?
C5 C6 C7 C2 -0.6(4) . . . . ?
C7 C2 C3 C4 2.0(4) . . . . ?
C7 C2 C3 C8 -177.9(2) . . . . ?
C8 C3 C4 C5 178.3(3) . . . . ?
C8 N1' C9' C10' 178.6(6) . . . . ?
C8 N1' C13' C12' -174.3(6) . . . . ?
C8 N1 C9 C10 176.0(6) . . . . ?
C8 N1 C13 C12 177.5(6) . . . . ?
C14 C1 C2 C3 -75.2(3) . . . . ?
C14 C1 C2 C7 105.3(2) . . . . ?
C14 C1 C26 K1 -109.76(17) . . . 2_666 ?
C14 C1 C26 C27 -177.8(2) . . . . ?
C14 C1 C26 C31 0.8(3) . . . . ?
C14 C15 C16 C17 0.0(4) . . . . ?
C14 C15 C20 K1 26.9(3) . . . 2_666 ?
C14 C15 C20 N2 -151.0(2) . . . . ?
C15 C14 C19 C18 0.6(4) . . . . ?
C15 C16 C17 C18 1.2(4) . . . . ?
C16 C15 C20 K1 -150.72(18) . . . 2_666 ?
C16 C15 C20 N2 31.3(3) . . . . ?
C16 C17 C18 C19 -1.4(4) . . . . ?
C17 C18 C19 C14 0.5(4) . . . . ?
C19 C14 C15 K1 -104.1(2) . . . . ?
C19 C14 C15 C16 -0.9(3) . . . . ?
C19 C14 C15 C20 -178.4(2) . . . . ?
C20 N2 C21 C22 -173.6(2) . . . . ?
C20 N2 C25 C24 174.4(2) . . . . ?
C20 C15 C16 C17 177.8(2) . . . . ?
C21 N2 C20 K1 -100.8(2) . . . 2_666 ?
C21 N2 C20 C15 76.7(3) . . . . ?
C21 N2 C25 C24 -60.6(3) . . . . ?
C21 C22 C23 C24 52.8(3) . . . . ?
C22 C23 C24 C25 -53.6(3) . . . . ?
C23 C24 C25 N2 57.3(3) . . . . ?
C25 N2 C20 K1 24.4(3) . . . 2_666 ?
C25 N2 C20 C15 -158.1(2) . . . . ?
C25 N2 C21 C22 60.6(3) . . . . ?
C26 C1 C2 C3 50.4(3) . . . . ?
C26 C1 C2 C7 -129.1(2) . . . . ?
C26 C1 C14 K1 132.32(17) . . . . ?
C26 C1 C14 C15 70.0(3) . . . . ?
C26 C1 C14 C19 -122.1(2) . . . . ?
C26 C27 C28 C29 0.8(4) . . . . ?
C26 C27 C32 N3 164.7(2) . . . . ?
C27 C26 C31 C30 1.6(3) . . . . ?
C27 C28 C29 C30 0.7(4) . . . . ?
C28 C27 C32 N3 -19.0(3) . . . . ?
C28 C29 C30 C31 -1.0(4) . . . . ?
C29 C30 C31 C26 -0.2(4) . . . . ?
C31 C26 C27 K1 -107.5(2) . . . 2_666 ?
C31 C26 C27 C28 -1.8(3) . . . . ?
C31 C26 C27 C32 174.4(2) . . . . ?
C32 N3 C33 C34 179.6(2) . . . . ?
C32 N3 C37 K1 4.4(2) . . . 2_666 ?
C32 N3 C37 C36 179.9(2) . . . . ?
C32 C27 C28 C29 -175.7(2) . . . . ?
C33 N3 C32 C27 164.0(2) . . . . ?
C33 N3 C37 K1 125.38(17) . . . 2_666 ?
C33 N3 C37 C36 -59.2(3) . . . . ?
C33 C34 C35 C36 53.3(3) . . . . ?
C34 C35 C36 C37 -53.5(3) . . . . ?
C35 C36 C37 K1 -128.7(2) . . . 2_666 ?
C35 C36 C37 N3 57.6(3) . . . . ?
C37 N3 C32 C27 -74.6(3) . . . . ?
C37 N3 C33 C34 58.1(3) . . . . ?
N1' C9' C10' C11' 58.5(9) . . . . ?
C9' N1' C13' C12' 57.5(10) . . . . ?
C9' C10' C11' C12' -53.1(8) . . . . ?
C10' C11' C12' C13' 51.8(8) . . . . ?
C11' C12' C13' N1' -55.1(9) . . . . ?
C13' N1' C9' C10' -59.5(9) . . . . ?
N1 C9 C10 C11 57.9(8) . . . . ?
C9 N1 C13 C12 61.5(9) . . . . ?
C9 C10 C11 C12 -53.4(8) . . . . ?
C10 C11 C12 C13 52.8(7) . . . . ?
C11 C12 C13 N1 -56.1(9) . . . . ?
C13 N1 C9 C10 -62.8(9) . . . . ?
C1S C2S C3S K1 66.1(3) . . . 2_566 ?
C1S C2S C3S C1S -4.7(6) . . . 2_566 ?
C3S C1S C2S K1 72.4(4) 2_566 . . 2_566 ?
C3S C1S C2S C3S 5.8(7) 2_566 . . . ?

loop_
_smtbx_masks_void_nr
_smtbx_masks_void_average_x
_smtbx_masks_void_average_y
_smtbx_masks_void_average_z
_smtbx_masks_void_volume
_smtbx_masks_void_count_electrons
_smtbx_masks_void_content
1 -0.500 0.000 0.000 282.1 49.2 '2 hexane'
